data_2238344
loop_
_publ_author_name
'Patel, Urmila H.'
'Modh, Rajesh D.'
'Shah, Dhaval A.'

_publ_section_title
;
 5-(4-Chlorophenyl)-7-(4-methylphenyl)-4-(pyrrolidin-1-yl)-7<i>H</i>-pyrrolo[2,3-<i>d</i>]pyrimidine
;
_journal_coeditor_code GG2114
_journal_issue 8
_journal_name_full 'Acta Crystallographica Section E'
_journal_page_first o1286
_journal_page_last o1287
_journal_paper_doi 10.1107/S1600536813019168
_journal_volume 69
_journal_year 2013
_chemical_formula_iupac 'C23 H21 Cl N4'
_chemical_formula_moiety 'C23 H21 Cl N4'
_chemical_formula_sum 'C23 H21 Cl N4'
_chemical_formula_weight 388.72
_chemical_melting_point 433
_chemical_name_systematic
5-(4-Chlorophenyl)-7-(4-methylphenyl)-4-(pyrrolidin-1-yl)-7<i>H</i>-pyrrolo[2,3-<i>d</i>]pyrimidine
_space_group_IT_number 2
_symmetry_cell_setting triclinic
_symmetry_space_group_name_Hall '-P 1'
_symmetry_space_group_name_H-M 'P -1'
_atom_sites_solution_hydrogens geom
_atom_sites_solution_primary direct
_atom_sites_solution_secondary difmap
_cell_angle_alpha 69.210(17)
_cell_angle_beta 75.653(16)
_cell_angle_gamma 76.52(3)
_cell_formula_units_Z 4
_cell_length_a 8.967(3)
_cell_length_b 15.367(5)
_cell_length_c 15.960(2)
_cell_measurement_reflns_used 25
_cell_measurement_temperature 293(2)
_cell_measurement_theta_max 25
_cell_measurement_theta_min 10
_cell_volume 1966.2(10)
_computing_cell_refinement 'CAD-4 Software (Enraf--Nonius, 1989)'
_computing_data_collection 'CAD-4 Software (Enraf--Nonius, 1989)'
_computing_data_reduction 'CAD-4 Software (Enraf--Nonius, 1989)'
_computing_molecular_graphics 'PLATON (Spek, 2009)'
_computing_publication_material 'publCIF (Westrip, 2010)'
_computing_structure_refinement 'SHELXL97 (Sheldrick, 2008)'
_computing_structure_solution 'SHELXS97 (Sheldrick, 2008)'
_diffrn_ambient_temperature 293(2)
_diffrn_measured_fraction_theta_full 0.994
_diffrn_measured_fraction_theta_max 0.994
_diffrn_measurement_device_type 'Enraf--Nonius CAD-4'
_diffrn_measurement_method \w-2\q
_diffrn_radiation_monochromator graphite
_diffrn_radiation_source 'fine-focus sealed tube'
_diffrn_radiation_type MoK\a
_diffrn_radiation_wavelength 0.71073
_diffrn_reflns_av_R_equivalents 0.0271
_diffrn_reflns_av_sigmaI/netI 0.0652
_diffrn_reflns_limit_h_max 10
_diffrn_reflns_limit_h_min 0
_diffrn_reflns_limit_k_max 18
_diffrn_reflns_limit_k_min -17
_diffrn_reflns_limit_l_max 18
_diffrn_reflns_limit_l_min -18
_diffrn_reflns_number 7458
_diffrn_reflns_theta_full 24.98
_diffrn_reflns_theta_max 24.98
_diffrn_reflns_theta_min 2.29
_diffrn_standards_decay_% 0
_diffrn_standards_interval_time 1
_diffrn_standards_number 2
_exptl_absorpt_coefficient_mu 0.210
_exptl_absorpt_correction_T_max 0.959
_exptl_absorpt_correction_T_min 0.951
_exptl_absorpt_correction_type psi-scan
_exptl_absorpt_process_details '(North <i>et al.</i>, 1968)'
_exptl_crystal_colour White
_exptl_crystal_density_diffrn 1.313
_exptl_crystal_density_meas 1.310
_exptl_crystal_density_method 'floatation method'
_exptl_crystal_description needle
_exptl_crystal_F_000 816
_exptl_crystal_size_max 0.3
_exptl_crystal_size_mid 0.2
_exptl_crystal_size_min 0.2
_refine_diff_density_max 0.178
_refine_diff_density_min -0.249
_refine_ls_extinction_method none
_refine_ls_goodness_of_fit_ref 1.007
_refine_ls_hydrogen_treatment constr
_refine_ls_matrix_type full
_refine_ls_number_parameters 507
_refine_ls_number_reflns 6864
_refine_ls_number_restraints 0
_refine_ls_restrained_S_all 1.007
_refine_ls_R_factor_all 0.1223
_refine_ls_R_factor_gt 0.0418
_refine_ls_shift/su_max 0.001
_refine_ls_shift/su_mean 0.000
_refine_ls_structure_factor_coef Fsqd
_refine_ls_weighting_details 'w=1/[\s^2^(Fo^2^)+(0.0544P)^2^+0.227P] where P=(Fo^2^+2Fc^2^)/3'
_refine_ls_weighting_scheme calc
_refine_ls_wR_factor_gt 0.0991
_refine_ls_wR_factor_ref 0.1249
_reflns_number_gt 3569
_reflns_number_total 6909
_reflns_threshold_expression I>2\s(I)
_cod_data_source_file gg2114.cif
_cod_data_source_block I
_cod_database_code 2238344
_cod_database_fobs_code 2238344

loop_
_symmetry_equiv_pos_as_xyz
'x, y, z'
'-x, -y, -z'

loop_
_atom_site_type_symbol
_atom_site_label
_atom_site_fract_x
_atom_site_fract_y
_atom_site_fract_z
_atom_site_U_iso_or_equiv
_atom_site_adp_type
_atom_site_calc_flag
_atom_site_refinement_flags
_atom_site_occupancy
_atom_site_symmetry_multiplicity
C C2 0.2724(3) 0.05271(17) 0.38941(16) 0.0460(7) Uani d . 1 1
H H2 0.2653 0.1114 0.3448 0.055 Uiso calc R 1 1
C C3 0.2482(3) 0.03931(16) 0.48054(16) 0.0411(6) Uani d . 1 1
C C4 0.2704(3) -0.06207(16) 0.52460(16) 0.0396(6) Uani d . 1 1
C C5 0.2610(3) -0.12783(17) 0.61396(17) 0.0446(6) Uani d . 1 1
C C7 0.3092(3) -0.24738(18) 0.55056(18) 0.0528(7) Uani d . 1 1
H H7 0.3204 -0.3120 0.5614 0.063 Uiso calc R 1 1
C C9 0.3067(3) -0.10308(17) 0.45445(16) 0.0400(6) Uani d . 1 1
C C10 0.3198(3) -0.04409(17) 0.28547(16) 0.0440(6) Uani d . 1 1
C C11 0.4300(3) -0.11218(19) 0.25792(18) 0.0569(8) Uani d . 1 1
H H11 0.4996 -0.1513 0.2955 0.068 Uiso calc R 1 1
C C12 0.4371(4) -0.12247(19) 0.17456(19) 0.0641(8) Uani d . 1 1
H H12 0.5110 -0.1694 0.1572 0.077 Uiso calc R 1 1
C C13 0.3380(4) -0.0653(2) 0.11640(18) 0.0593(8) Uani d . 1 1
C C14 0.2295(4) 0.0028(2) 0.14461(19) 0.0673(9) Uani d . 1 1
H H14 0.1615 0.0426 0.1063 0.081 Uiso calc R 1 1
C C15 0.2187(3) 0.0137(2) 0.22876(17) 0.0576(8) Uani d . 1 1
H H15 0.1434 0.0598 0.2467 0.069 Uiso calc R 1 1
C C16 0.3471(5) -0.0769(2) 0.02497(19) 0.0868(11) Uani d . 1 1
H H161 0.4047 -0.1378 0.0243 0.130 Uiso calc R 1 1
H H162 0.3986 -0.0287 -0.0223 0.130 Uiso calc R 1 1
H H163 0.2437 -0.0716 0.0149 0.130 Uiso calc R 1 1
C C17 0.2019(3) 0.11753(16) 0.52038(15) 0.0385(6) Uani d . 1 1
C C18 0.3034(3) 0.17926(17) 0.50595(17) 0.0469(6) Uani d . 1 1
H H18 0.4013 0.1724 0.4697 0.056 Uiso calc R 1 1
C C19 0.2609(4) 0.25081(18) 0.54483(18) 0.0547(7) Uani d . 1 1
H H19 0.3304 0.2911 0.5357 0.066 Uiso calc R 1 1
C C20 0.1156(4) 0.26198(18) 0.59692(17) 0.0526(7) Uani d . 1 1
C C21 0.0117(3) 0.20315(19) 0.61140(18) 0.0542(7) Uani d . 1 1
H H21 -0.0868 0.2114 0.6466 0.065 Uiso calc R 1 1
C C22 0.0553(3) 0.13137(17) 0.57289(17) 0.0464(6) Uani d . 1 1
H H22 -0.0151 0.0915 0.5824 0.056 Uiso calc R 1 1
C C25 0.2933(3) -0.02809(17) 0.70083(16) 0.0502(7) Uani d . 1 1
H H251 0.2101 0.0249 0.7018 0.060 Uiso calc R 1 1
H H252 0.3776 -0.0073 0.6510 0.060 Uiso calc R 1 1
C C26 0.3500(3) -0.06977(19) 0.79062(17) 0.0575(8) Uani d . 1 1
H H261 0.3441 -0.0215 0.8179 0.069 Uiso calc R 1 1
H H262 0.4565 -0.1025 0.7832 0.069 Uiso calc R 1 1
C C27 0.2377(4) -0.1378(2) 0.84733(17) 0.0616(8) Uani d . 1 1
H H271 0.2794 -0.1843 0.8990 0.074 Uiso calc R 1 1
H H272 0.1375 -0.1048 0.8690 0.074 Uiso calc R 1 1
C C28 0.2244(4) -0.1824(2) 0.78017(17) 0.0687(9) Uani d . 1 1
H H281 0.3079 -0.2351 0.7782 0.082 Uiso calc R 1 1
H H282 0.1251 -0.2046 0.7959 0.082 Uiso calc R 1 1
C C30 -0.2721(3) 0.44162(18) 1.08795(17) 0.0534(7) Uani d . 1 1
H H30 -0.2631 0.3836 1.1335 0.064 Uiso calc R 1 1
C C31 -0.2150(3) 0.45403(17) 0.99830(17) 0.0468(7) Uani d . 1 1
C C32 -0.2535(3) 0.55481(16) 0.95198(16) 0.0430(6) Uani d . 1 1
C C33 -0.2305(3) 0.62018(17) 0.86288(17) 0.0458(6) Uani d . 1 1
C C35 -0.3802(3) 0.73629(19) 0.92152(19) 0.0600(8) Uani d . 1 1
H H35 -0.4276 0.7991 0.9088 0.072 Uiso calc R 1 1
C C37 -0.3365(3) 0.59490(17) 1.02000(16) 0.0446(6) Uani d . 1 1
C C38 -0.4294(3) 0.53417(18) 1.18981(16) 0.0468(7) Uani d . 1 1
C C39 -0.4229(4) 0.60878(19) 1.21646(18) 0.0626(8) Uani d . 1 1
H H39 -0.3627 0.6546 1.1787 0.075 Uiso calc R 1 1
C C40 -0.5069(4) 0.6149(2) 1.3000(2) 0.0719(9) Uani d . 1 1
H H40 -0.5041 0.6664 1.3170 0.086 Uiso calc R 1 1
C C41 -0.5943(4) 0.5476(2) 1.35894(19) 0.0617(8) Uani d . 1 1
C C42 -0.5965(3) 0.4730(2) 1.33070(19) 0.0637(8) Uani d . 1 1
H H42 -0.6538 0.4260 1.3693 0.076 Uiso calc R 1 1
C C43 -0.5163(3) 0.4657(2) 1.24665(17) 0.0552(7) Uani d . 1 1
H H43 -0.5211 0.4151 1.2289 0.066 Uiso calc R 1 1
C C44 -0.6872(4) 0.5557(3) 1.4501(2) 0.0919(11) Uani d . 1 1
H H441 -0.7890 0.5402 1.4592 0.138 Uiso calc R 1 1
H H442 -0.6971 0.6191 1.4506 0.138 Uiso calc R 1 1
H H443 -0.6342 0.5130 1.4981 0.138 Uiso calc R 1 1
C C45 -0.1389(3) 0.37392(16) 0.96308(16) 0.0426(6) Uani d . 1 1
C C46 -0.0005(3) 0.32038(18) 0.98691(17) 0.0496(7) Uani d . 1 1
H H46 0.0462 0.3350 1.0251 0.060 Uiso calc R 1 1
C C47 0.0700(3) 0.24517(19) 0.95481(19) 0.0592(8) Uani d . 1 1
H H47 0.1640 0.2099 0.9708 0.071 Uiso calc R 1 1
C C48 0.0001(4) 0.22310(19) 0.89926(19) 0.0562(7) Uani d . 1 1
C C49 -0.1395(4) 0.27394(19) 0.87578(18) 0.0563(7) Uani d . 1 1
H H49 -0.1871 0.2581 0.8388 0.068 Uiso calc R 1 1
C C50 -0.2080(3) 0.34898(18) 0.90797(17) 0.0508(7) Uani d . 1 1
H H50 -0.3026 0.3836 0.8924 0.061 Uiso calc R 1 1
C C53 -0.0106(3) 0.52431(18) 0.78628(17) 0.0521(7) Uani d . 1 1
H H531 -0.0438 0.4688 0.7858 0.062 Uiso calc R 1 1
H H532 0.0390 0.5077 0.8386 0.062 Uiso calc R 1 1
C C54 0.0984(3) 0.56544(19) 0.69815(17) 0.0571(7) Uani d . 1 1
H H541 0.1655 0.6014 0.7071 0.069 Uiso calc R 1 1
H H542 0.1625 0.5163 0.6742 0.069 Uiso calc R 1 1
C C55 -0.0132(3) 0.62861(19) 0.63545(17) 0.0574(7) Uani d . 1 1
H H551 -0.0603 0.5922 0.6133 0.069 Uiso calc R 1 1
H H552 0.0386 0.6746 0.5840 0.069 Uiso calc R 1 1
C C56 -0.1328(3) 0.67548(19) 0.69846(16) 0.0576(8) Uani d . 1 1
H H561 -0.0987 0.7299 0.7008 0.069 Uiso calc R 1 1
H H562 -0.2330 0.6952 0.6789 0.069 Uiso calc R 1 1
Cl Cl23 0.06434(12) 0.35242(6) 0.64549(6) 0.0915(3) Uani d . 1 1
Cl Cl51 0.08881(13) 0.12936(6) 0.85807(7) 0.1017(4) Uani d . 1 1
N N1 0.3089(2) -0.03272(14) 0.37193(13) 0.0444(5) Uani d . 1 1
N N6 0.2761(3) -0.22063(15) 0.62491(14) 0.0556(6) Uani d . 1 1
N N8 0.3286(2) -0.19553(14) 0.46364(14) 0.0461(5) Uani d . 1 1
N N24 0.2366(3) -0.10608(14) 0.69211(13) 0.0507(6) Uani d . 1 1
N N29 -0.3456(2) 0.52587(14) 1.10356(13) 0.0497(6) Uani d . 1 1
N N34 -0.3012(3) 0.71100(15) 0.84872(15) 0.0586(6) Uani d . 1 1
N N36 -0.4013(3) 0.68604(15) 1.00855(14) 0.0519(6) Uani d . 1 1
N N52 -0.1417(3) 0.60092(14) 0.78740(13) 0.0492(6) Uani d . 1 1

loop_
_atom_site_aniso_label
_atom_site_aniso_U_11
_atom_site_aniso_U_22
_atom_site_aniso_U_33
_atom_site_aniso_U_12
_atom_site_aniso_U_13
_atom_site_aniso_U_23
C2 0.0559(17) 0.0360(14) 0.0417(16) -0.0042(12) -0.0103(13) -0.0080(12)
C3 0.0426(15) 0.0390(14) 0.0401(15) -0.0051(12) -0.0104(12) -0.0096(12)
C4 0.0412(15) 0.0386(14) 0.0401(14) -0.0090(11) -0.0088(11) -0.0111(12)
C5 0.0488(17) 0.0395(15) 0.0428(15) -0.0103(12) -0.0073(12) -0.0085(12)
C7 0.070(2) 0.0363(15) 0.0526(18) -0.0150(14) -0.0114(15) -0.0106(14)
C9 0.0386(15) 0.0399(15) 0.0418(15) -0.0072(12) -0.0102(12) -0.0105(12)
C10 0.0522(17) 0.0433(15) 0.0341(14) -0.0117(13) -0.0034(12) -0.0099(12)
C11 0.068(2) 0.0485(17) 0.0490(17) -0.0010(15) -0.0079(15) -0.0168(14)
C12 0.089(2) 0.0490(18) 0.0499(18) -0.0106(17) 0.0008(17) -0.0198(15)
C13 0.079(2) 0.0597(19) 0.0394(16) -0.0269(17) 0.0012(15) -0.0146(15)
C14 0.075(2) 0.080(2) 0.0440(17) -0.0086(18) -0.0185(15) -0.0135(16)
C15 0.0596(19) 0.0644(19) 0.0436(16) -0.0016(15) -0.0096(14) -0.0161(14)
C16 0.131(3) 0.093(3) 0.0460(18) -0.041(2) -0.0030(19) -0.0286(17)
C17 0.0438(16) 0.0337(13) 0.0340(13) -0.0030(12) -0.0123(12) -0.0044(11)
C18 0.0463(16) 0.0452(15) 0.0438(15) -0.0098(13) -0.0031(12) -0.0094(12)
C19 0.070(2) 0.0444(16) 0.0549(17) -0.0174(15) -0.0123(16) -0.0162(14)
C20 0.068(2) 0.0459(16) 0.0412(15) -0.0020(15) -0.0100(14) -0.0153(13)
C21 0.0524(18) 0.0537(17) 0.0496(16) 0.0007(15) -0.0036(14) -0.0178(14)
C22 0.0432(16) 0.0434(15) 0.0500(16) -0.0067(12) -0.0097(13) -0.0108(13)
C25 0.0644(19) 0.0439(15) 0.0422(15) -0.0078(13) -0.0169(13) -0.0092(12)
C26 0.072(2) 0.0575(17) 0.0426(16) -0.0152(15) -0.0180(14) -0.0070(14)
C27 0.073(2) 0.0655(19) 0.0402(16) -0.0132(16) -0.0077(15) -0.0105(14)
C28 0.104(3) 0.0559(18) 0.0418(17) -0.0307(18) -0.0082(16) -0.0021(14)
C30 0.0649(19) 0.0356(15) 0.0475(17) -0.0055(13) -0.0038(14) -0.0043(12)
C31 0.0496(17) 0.0414(15) 0.0419(15) -0.0075(13) -0.0030(13) -0.0074(12)
C32 0.0404(15) 0.0388(14) 0.0436(15) -0.0018(12) -0.0061(12) -0.0096(12)
C33 0.0493(17) 0.0409(15) 0.0430(15) -0.0017(13) -0.0141(13) -0.0081(12)
C35 0.064(2) 0.0447(17) 0.0566(19) 0.0113(14) -0.0131(15) -0.0095(15)
C37 0.0409(15) 0.0409(15) 0.0438(15) -0.0028(12) -0.0064(12) -0.0068(13)
C38 0.0500(17) 0.0459(16) 0.0360(14) 0.0002(13) -0.0080(13) -0.0077(12)
C39 0.085(2) 0.0423(16) 0.0510(18) -0.0099(15) -0.0010(16) -0.0106(14)
C40 0.100(3) 0.0532(19) 0.061(2) -0.0037(18) -0.0095(19) -0.0247(16)
C41 0.067(2) 0.0632(19) 0.0464(17) -0.0006(16) -0.0076(15) -0.0155(15)
C42 0.063(2) 0.074(2) 0.0491(18) -0.0220(17) -0.0028(15) -0.0123(16)
C43 0.0632(19) 0.0609(18) 0.0430(16) -0.0175(15) -0.0051(14) -0.0165(14)
C44 0.103(3) 0.106(3) 0.058(2) 0.001(2) -0.0004(19) -0.036(2)
C45 0.0447(16) 0.0350(14) 0.0409(14) -0.0081(12) -0.0021(12) -0.0060(11)
C46 0.0507(17) 0.0481(16) 0.0495(16) -0.0067(14) -0.0093(13) -0.0153(13)
C47 0.0533(18) 0.0490(17) 0.0660(19) 0.0018(14) -0.0098(15) -0.0140(15)
C48 0.067(2) 0.0441(16) 0.0557(17) -0.0085(15) -0.0030(15) -0.0188(14)
C49 0.069(2) 0.0515(17) 0.0519(17) -0.0158(16) -0.0115(15) -0.0165(14)
C50 0.0498(17) 0.0469(16) 0.0502(16) -0.0064(13) -0.0124(13) -0.0073(13)
C53 0.0548(18) 0.0440(15) 0.0471(16) -0.0037(13) -0.0021(13) -0.0097(13)
C54 0.0581(19) 0.0569(17) 0.0463(16) -0.0085(14) -0.0030(14) -0.0090(14)
C55 0.0619(19) 0.0650(19) 0.0410(15) -0.0142(15) -0.0069(14) -0.0107(14)
C56 0.070(2) 0.0535(17) 0.0388(15) -0.0017(15) -0.0145(14) -0.0039(13)
Cl23 0.1234(8) 0.0718(6) 0.0892(6) -0.0090(5) -0.0045(6) -0.0513(5)
Cl51 0.1162(8) 0.0781(6) 0.1212(8) 0.0104(6) -0.0169(6) -0.0636(6)
N1 0.0531(14) 0.0415(12) 0.0384(12) -0.0056(10) -0.0099(10) -0.0124(10)
N6 0.0789(17) 0.0413(13) 0.0460(14) -0.0189(12) -0.0083(12) -0.0091(11)
N8 0.0534(14) 0.0403(12) 0.0467(13) -0.0121(10) -0.0101(11) -0.0126(11)
N24 0.0726(16) 0.0429(13) 0.0360(12) -0.0179(11) -0.0061(11) -0.0087(10)
N29 0.0565(15) 0.0397(12) 0.0412(13) -0.0012(11) -0.0010(11) -0.0083(10)
N34 0.0714(17) 0.0448(14) 0.0460(13) 0.0102(12) -0.0124(12) -0.0089(11)
N36 0.0546(15) 0.0433(13) 0.0450(14) 0.0066(11) -0.0098(11) -0.0075(11)
N52 0.0589(15) 0.0413(12) 0.0367(12) 0.0006(11) -0.0073(11) -0.0061(10)

loop_
_atom_type_symbol
_atom_type_description
_atom_type_scat_dispersion_real
_atom_type_scat_dispersion_imag
_atom_type_scat_source
C C 0.0033 0.0016 'International Tables Vol C Tables 4.2.6.8 and 6.1.1.4'
H H 0.0000 0.0000 'International Tables Vol C Tables 4.2.6.8 and 6.1.1.4'
N N 0.0061 0.0033 'International Tables Vol C Tables 4.2.6.8 and 6.1.1.4'
Cl Cl 0.1484 0.1585 'International Tables Vol C Tables 4.2.6.8 and 6.1.1.4'

loop_
_geom_angle_atom_site_label_1
_geom_angle_atom_site_label_2
_geom_angle_atom_site_label_3
_geom_angle
C3 C2 N1 111.1(2)
C3 C2 H2 124.5
N1 C2 H2 124.5
C2 C3 C4 106.1(2)
C2 C3 C17 123.5(2)
C4 C3 C17 130.3(2)
C9 C4 C5 114.5(2)
C9 C4 C3 106.3(2)
C5 C4 C3 139.1(2)
N6 C5 N24 115.3(2)
N6 C5 C4 119.1(2)
N24 C5 C4 125.6(2)
N8 C7 N6 129.5(2)
N8 C7 H7 115.3
N6 C7 H7 115.3
N8 C9 N1 123.6(2)
N8 C9 C4 127.2(2)
N1 C9 C4 109.1(2)
C15 C10 C11 119.3(2)
C15 C10 N1 119.6(2)
C11 C10 N1 121.0(2)
C10 C11 C12 120.0(3)
C10 C11 H11 120.0
C12 C11 H11 120.0
C13 C12 C11 121.9(3)
C13 C12 H12 119.1
C11 C12 H12 119.1
C14 C13 C12 117.4(3)
C14 C13 C16 121.1(3)
C12 C13 C16 121.5(3)
C13 C14 C15 121.8(3)
C13 C14 H14 119.1
C15 C14 H14 119.1
C10 C15 C14 119.6(3)
C10 C15 H15 120.2
C14 C15 H15 120.2
C13 C16 H161 109.5
C13 C16 H162 109.5
H161 C16 H162 109.5
C13 C16 H163 109.5
H161 C16 H163 109.5
H162 C16 H163 109.5
C22 C17 C18 118.0(2)
C22 C17 C3 120.9(2)
C18 C17 C3 121.0(2)
C19 C18 C17 120.8(2)
C19 C18 H18 119.6
C17 C18 H18 119.6
C20 C19 C18 119.6(3)
C20 C19 H19 120.2
C18 C19 H19 120.2
C21 C20 C19 121.1(3)
C21 C20 Cl23 120.0(2)
C19 C20 Cl23 118.9(2)
C20 C21 C22 119.1(3)
C20 C21 H21 120.5
C22 C21 H21 120.5
C21 C22 C17 121.4(3)
C21 C22 H22 119.3
C17 C22 H22 119.3
N24 C25 C26 103.9(2)
N24 C25 H251 111.0
C26 C25 H251 111.0
N24 C25 H252 111.0
C26 C25 H252 111.0
H251 C25 H252 109.0
C25 C26 C27 102.6(2)
C25 C26 H261 111.2
C27 C26 H261 111.2
C25 C26 H262 111.2
C27 C26 H262 111.2
H261 C26 H262 109.2
C28 C27 C26 102.1(2)
C28 C27 H271 111.4
C26 C27 H271 111.4
C28 C27 H272 111.4
C26 C27 H272 111.4
H271 C27 H272 109.2
N24 C28 C27 104.3(2)
N24 C28 H281 110.9
C27 C28 H281 110.9
N24 C28 H282 110.9
C27 C28 H282 110.9
H281 C28 H282 108.9
C31 C30 N29 111.8(2)
C31 C30 H30 124.1
N29 C30 H30 124.1
C30 C31 C32 105.8(2)
C30 C31 C45 122.3(2)
C32 C31 C45 131.8(2)
C37 C32 C33 114.6(2)
C37 C32 C31 106.1(2)
C33 C32 C31 139.3(2)
N34 C33 N52 114.8(2)
N34 C33 C32 119.2(2)
N52 C33 C32 126.0(2)
N36 C35 N34 130.0(2)
N36 C35 H35 115.0
N34 C35 H35 115.0
N36 C37 N29 123.3(2)
N36 C37 C32 127.2(2)
N29 C37 C32 109.4(2)
C39 C38 C43 120.1(2)
C39 C38 N29 120.9(2)
C43 C38 N29 119.0(2)
C38 C39 C40 119.2(3)
C38 C39 H39 120.4
C40 C39 H39 120.4
C41 C40 C39 122.4(3)
C41 C40 H40 118.8
C39 C40 H40 118.8
C40 C41 C42 116.9(3)
C40 C41 C44 121.8(3)
C42 C41 C44 121.3(3)
C41 C42 C43 122.2(3)
C41 C42 H42 118.9
C43 C42 H42 118.9
C38 C43 C42 119.2(3)
C38 C43 H43 120.4
C42 C43 H43 120.4
C41 C44 H441 109.5
C41 C44 H442 109.5
H441 C44 H442 109.5
C41 C44 H443 109.5
H441 C44 H443 109.5
H442 C44 H443 109.5
C46 C45 C50 118.2(2)
C46 C45 C31 120.8(2)
C50 C45 C31 120.9(2)
C45 C46 C47 121.0(3)
C45 C46 H46 119.5
C47 C46 H46 119.5
C48 C47 C46 119.5(3)
C48 C47 H47 120.3
C46 C47 H47 120.3
C47 C48 C49 121.0(3)
C47 C48 Cl51 119.7(2)
C49 C48 Cl51 119.3(2)
C48 C49 C50 118.9(3)
C48 C49 H49 120.6
C50 C49 H49 120.6
C49 C50 C45 121.5(3)
C49 C50 H50 119.3
C45 C50 H50 119.3
N52 C53 C54 103.2(2)
N52 C53 H531 111.1
C54 C53 H531 111.1
N52 C53 H532 111.1
C54 C53 H532 111.1
H531 C53 H532 109.1
C55 C54 C53 102.9(2)
C55 C54 H541 111.2
C53 C54 H541 111.2
C55 C54 H542 111.2
C53 C54 H542 111.2
H541 C54 H542 109.1
C54 C55 C56 101.6(2)
C54 C55 H551 111.5
C56 C55 H551 111.5
C54 C55 H552 111.5
C56 C55 H552 111.5
H551 C55 H552 109.3
N52 C56 C55 103.4(2)
N52 C56 H561 111.1
C55 C56 H561 111.1
N52 C56 H562 111.1
C55 C56 H562 111.1
H561 C56 H562 109.0
C9 N1 C2 107.42(19)
C9 N1 C10 126.5(2)
C2 N1 C10 125.3(2)
C7 N6 C5 118.3(2)
C7 N8 C9 111.1(2)
C5 N24 C25 124.8(2)
C5 N24 C28 119.1(2)
C25 N24 C28 109.5(2)
C37 N29 C30 106.9(2)
C37 N29 C38 128.0(2)
C30 N29 C38 124.7(2)
C35 N34 C33 117.7(2)
C35 N36 C37 110.8(2)
C33 N52 C53 125.8(2)
C33 N52 C56 119.9(2)
C53 N52 C56 110.9(2)

loop_
_geom_bond_atom_site_label_1
_geom_bond_atom_site_label_2
_geom_bond_distance
C2 C3 1.363(3)
C2 N1 1.387(3)
C2 H2 0.9300
C3 C4 1.452(3)
C3 C17 1.483(3)
C4 C9 1.407(3)
C4 C5 1.421(3)
C5 N6 1.352(3)
C5 N24 1.357(3)
C7 N8 1.323(3)
C7 N6 1.334(3)
C7 H7 0.9300
C9 N8 1.347(3)
C9 N1 1.375(3)
C10 C15 1.375(4)
C10 C11 1.376(3)
C10 N1 1.429(3)
C11 C12 1.379(4)
C11 H11 0.9300
C12 C13 1.374(4)
C12 H12 0.9300
C13 C14 1.374(4)
C13 C16 1.512(4)
C14 C15 1.389(4)
C14 H14 0.9300
C15 H15 0.9300
C16 H161 0.9600
C16 H162 0.9600
C16 H163 0.9600
C17 C22 1.387(3)
C17 C18 1.388(3)
C18 C19 1.382(3)
C18 H18 0.9300
C19 C20 1.370(4)
C19 H19 0.9300
C20 C21 1.370(4)
C20 Cl23 1.742(3)
C21 C22 1.381(3)
C21 H21 0.9300
C22 H22 0.9300
C25 N24 1.467(3)
C25 C26 1.510(3)
C25 H251 0.9700
C25 H252 0.9700
C26 C27 1.514(4)
C26 H261 0.9700
C26 H262 0.9700
C27 C28 1.503(4)
C27 H271 0.9700
C27 H272 0.9700
C28 N24 1.475(3)
C28 H281 0.9700
C28 H282 0.9700
C30 C31 1.355(3)
C30 N29 1.387(3)
C30 H30 0.9300
C31 C32 1.459(3)
C31 C45 1.485(3)
C32 C37 1.404(3)
C32 C33 1.418(3)
C33 N34 1.355(3)
C33 N52 1.357(3)
C35 N36 1.318(3)
C35 N34 1.337(3)
C35 H35 0.9300
C37 N36 1.351(3)
C37 N29 1.376(3)
C38 C39 1.374(4)
C38 C43 1.375(4)
C38 N29 1.430(3)
C39 C40 1.383(4)
C39 H39 0.9300
C40 C41 1.375(4)
C40 H40 0.9300
C41 C42 1.378(4)
C41 C44 1.519(4)
C42 C43 1.386(4)
C42 H42 0.9300
C43 H43 0.9300
C44 H441 0.9600
C44 H442 0.9600
C44 H443 0.9600
C45 C46 1.377(3)
C45 C50 1.387(3)
C46 C47 1.385(4)
C46 H46 0.9300
C47 C48 1.372(4)
C47 H47 0.9300
C48 C49 1.374(4)
C48 Cl51 1.737(3)
C49 C50 1.380(4)
C49 H49 0.9300
C50 H50 0.9300
C53 N52 1.458(3)
C53 C54 1.520(3)
C53 H531 0.9700
C53 H532 0.9700
C54 C55 1.516(4)
C54 H541 0.9700
C54 H542 0.9700
C55 C56 1.517(4)
C55 H551 0.9700
C55 H552 0.9700
C56 N52 1.472(3)
C56 H561 0.9700
C56 H562 0.9700

loop_
_geom_hbond_atom_site_label_D
_geom_hbond_atom_site_label_H
_geom_hbond_atom_site_label_A
_geom_hbond_site_symmetry_A
_geom_hbond_distance_DH
_geom_hbond_distance_HA
_geom_hbond_distance_DA
_geom_hbond_angle_DHA
_geom_hbond_publ_flag
C18 H18 Cg1 2_656 0.93 2.68 3.483(3) 144 yes
C46 H46 Cg2 2_567 0.93 2.73 3.549(3) 147 yes
C25 H251 Cg3 1_555 0.97 2.79 3.462(3) 127 yes
C53 H531 Cg4 1_555 0.97 2.84 3.506(3) 127 yes

loop_
_geom_torsion_atom_site_label_1
_geom_torsion_atom_site_label_2
_geom_torsion_atom_site_label_3
_geom_torsion_atom_site_label_4
_geom_torsion
N1 C2 C3 C4 -0.2(3)
N1 C2 C3 C17 -177.8(2)
C2 C3 C4 C9 -0.2(3)
C17 C3 C4 C9 177.2(2)
C2 C3 C4 C5 -177.6(3)
C17 C3 C4 C5 -0.2(5)
C9 C4 C5 N6 -4.5(3)
C3 C4 C5 N6 172.7(3)
C9 C4 C5 N24 176.0(2)
C3 C4 C5 N24 -6.8(5)
C5 C4 C9 N8 1.9(4)
C3 C4 C9 N8 -176.2(2)
C5 C4 C9 N1 178.7(2)
C3 C4 C9 N1 0.6(3)
C15 C10 C11 C12 -0.6(4)
N1 C10 C11 C12 179.3(2)
C10 C11 C12 C13 1.0(4)
C11 C12 C13 C14 -0.5(4)
C11 C12 C13 C16 179.8(3)
C12 C13 C14 C15 -0.4(4)
C16 C13 C14 C15 179.3(3)
C11 C10 C15 C14 -0.3(4)
N1 C10 C15 C14 179.8(2)
C13 C14 C15 C10 0.8(5)
C2 C3 C17 C22 112.0(3)
C4 C3 C17 C22 -65.1(4)
C2 C3 C17 C18 -67.7(3)
C4 C3 C17 C18 115.2(3)
C22 C17 C18 C19 1.7(4)
C3 C17 C18 C19 -178.6(2)
C17 C18 C19 C20 -1.2(4)
C18 C19 C20 C21 0.2(4)
C18 C19 C20 Cl23 179.88(19)
C19 C20 C21 C22 0.3(4)
Cl23 C20 C21 C22 -179.42(19)
C20 C21 C22 C17 0.3(4)
C18 C17 C22 C21 -1.2(4)
C3 C17 C22 C21 179.1(2)
N24 C25 C26 C27 -33.8(3)
C25 C26 C27 C28 42.1(3)
C26 C27 C28 N24 -34.2(3)
N29 C30 C31 C32 0.5(3)
N29 C30 C31 C45 -176.5(2)
C30 C31 C32 C37 -1.4(3)
C45 C31 C32 C37 175.1(3)
C30 C31 C32 C33 177.5(3)
C45 C31 C32 C33 -5.9(5)
C37 C32 C33 N34 -6.7(4)
C31 C32 C33 N34 174.3(3)
C37 C32 C33 N52 173.1(2)
C31 C32 C33 N52 -5.8(5)
C33 C32 C37 N36 3.6(4)
C31 C32 C37 N36 -177.2(2)
C33 C32 C37 N29 -177.4(2)
C31 C32 C37 N29 1.9(3)
C43 C38 C39 C40 -1.2(4)
N29 C38 C39 C40 179.4(3)
C38 C39 C40 C41 1.6(5)
C39 C40 C41 C42 -0.7(5)
C39 C40 C41 C44 -179.4(3)
C40 C41 C42 C43 -0.6(5)
C44 C41 C42 C43 178.1(3)
C39 C38 C43 C42 0.0(4)
N29 C38 C43 C42 179.4(2)
C41 C42 C43 C38 1.0(4)
C30 C31 C45 C46 -65.2(4)
C32 C31 C45 C46 118.8(3)
C30 C31 C45 C50 112.5(3)
C32 C31 C45 C50 -63.5(4)
C50 C45 C46 C47 1.7(4)
C31 C45 C46 C47 179.5(2)
C45 C46 C47 C48 -0.7(4)
C46 C47 C48 C49 -0.6(4)
C46 C47 C48 Cl51 179.5(2)
C47 C48 C49 C50 1.0(4)
Cl51 C48 C49 C50 -179.2(2)
C48 C49 C50 C45 0.1(4)
C46 C45 C50 C49 -1.4(4)
C31 C45 C50 C49 -179.1(2)
N52 C53 C54 C55 -33.6(3)
C53 C54 C55 C56 42.5(3)
C54 C55 C56 N52 -34.9(3)
N8 C9 N1 C2 176.2(2)
C4 C9 N1 C2 -0.7(3)
N8 C9 N1 C10 6.1(4)
C4 C9 N1 C10 -170.8(2)
C3 C2 N1 C9 0.6(3)
C3 C2 N1 C10 170.8(2)
C15 C10 N1 C9 131.9(3)
C11 C10 N1 C9 -48.0(4)
C15 C10 N1 C2 -36.5(4)
C11 C10 N1 C2 143.6(3)
N8 C7 N6 C5 -1.2(4)
N24 C5 N6 C7 -176.2(2)
C4 C5 N6 C7 4.3(4)
N6 C7 N8 C9 -1.5(4)
N1 C9 N8 C7 -175.4(2)
C4 C9 N8 C7 0.9(4)
N6 C5 N24 C25 146.9(2)
C4 C5 N24 C25 -33.6(4)
N6 C5 N24 C28 -1.6(4)
C4 C5 N24 C28 177.9(3)
C26 C25 N24 C5 -138.3(3)
C26 C25 N24 C28 12.8(3)
C27 C28 N24 C5 166.5(2)
C27 C28 N24 C25 13.6(3)
N36 C37 N29 C30 177.5(2)
C32 C37 N29 C30 -1.7(3)
N36 C37 N29 C38 4.5(4)
C32 C37 N29 C38 -174.7(2)
C31 C30 N29 C37 0.7(3)
C31 C30 N29 C38 174.0(2)
C39 C38 N29 C37 -45.6(4)
C43 C38 N29 C37 135.0(3)
C39 C38 N29 C30 142.5(3)
C43 C38 N29 C30 -36.9(4)
N36 C35 N34 C33 0.5(5)
N52 C33 N34 C35 -174.7(3)
C32 C33 N34 C35 5.1(4)
N34 C35 N36 C37 -3.7(4)
N29 C37 N36 C35 -177.6(3)
C32 C37 N36 C35 1.3(4)
N34 C33 N52 C53 155.2(2)
C32 C33 N52 C53 -24.7(4)
N34 C33 N52 C56 -2.2(4)
C32 C33 N52 C56 177.9(3)
C54 C53 N52 C33 -147.2(3)
C54 C53 N52 C56 11.9(3)
C55 C56 N52 C33 175.1(2)
C55 C56 N52 C53 14.6(3)
